data_7017637
loop_
_publ_author_name
'Yoo, In Young'
'Won Ryu, Dae'
'Hee Yoon, Jung'
'Ram Sohn, Ah'
'Soo Lim, Kwang'
'Ki Cho, Beong'
'Kwan Koh, Eui'
'Seop Hong, Chang'

_publ_section_title
;
 Syntheses, structures, and magnetic characterizations of cyanide-bridged
 Fe(III)Mn(III) chains constructed by mer-Fe(iii)tricyanide and Mn(iii)
 Schiff bases: Magnetostructural relationship.
;
_journal_issue 6
_journal_name_full 'Dalton transactions (Cambridge, England : 2003)'
_journal_page_first 1776
_journal_page_last 1785
_journal_paper_doi 10.1039/c1dt11293g
_journal_volume 41
_journal_year 2012
_chemical_formula_sum 'C47 H36 Fe N6 O2 P'
_chemical_formula_weight 803.64
_chemical_name_systematic
;
?
;
_space_group_IT_number 2
_symmetry_cell_setting triclinic
_symmetry_space_group_name_Hall '-P 1'
_symmetry_space_group_name_H-M 'P -1'
_atom_sites_solution_hydrogens geom
_atom_sites_solution_primary direct
_atom_sites_solution_secondary difmap
_audit_creation_method SHELXL-97
_cell_angle_alpha 65.717(3)
_cell_angle_beta 79.311(3)
_cell_angle_gamma 79.589(3)
_cell_formula_units_Z 2
_cell_length_a 9.0359(8)
_cell_length_b 15.6389(14)
_cell_length_c 15.8476(14)
_cell_measurement_reflns_used 7599
_cell_measurement_temperature 293(2)
_cell_measurement_theta_max 28.246
_cell_measurement_theta_min 2.3045
_cell_volume 1992.2(3)
_computing_cell_refinement 'Bruker SMART APEXll'
_computing_data_collection 'Bruker SMART APEXll'
_computing_data_reduction 'Bruker SAINT'
_computing_molecular_graphics WingX
_computing_publication_material WingX
_computing_structure_refinement 'SHELXL-97 (Sheldrick, 1997)'
_computing_structure_solution SHELXTL
_diffrn_ambient_temperature 293(2)
_diffrn_measured_fraction_theta_full 0.953
_diffrn_measured_fraction_theta_max 0.953
_diffrn_measurement_device_type 'CCD area detector'
_diffrn_measurement_method 'omega scan'
_diffrn_radiation_monochromator graphite
_diffrn_radiation_source 'fine-focus sealed tube'
_diffrn_radiation_type MoK\a
_diffrn_radiation_wavelength 0.71073
_diffrn_reflns_av_R_equivalents 0.2668
_diffrn_reflns_av_sigmaI/netI 0.1721
_diffrn_reflns_limit_h_max 12
_diffrn_reflns_limit_h_min -12
_diffrn_reflns_limit_k_max 20
_diffrn_reflns_limit_k_min -20
_diffrn_reflns_limit_l_max 20
_diffrn_reflns_limit_l_min -21
_diffrn_reflns_number 32420
_diffrn_reflns_theta_full 28.34
_diffrn_reflns_theta_max 28.34
_diffrn_reflns_theta_min 1.42
_exptl_absorpt_coefficient_mu 0.466
_exptl_absorpt_correction_T_max 0.9875
_exptl_absorpt_correction_T_min 0.8951
_exptl_absorpt_correction_type multi-scan
_exptl_absorpt_process_details SADABS
_exptl_crystal_colour brown
_exptl_crystal_density_diffrn 1.340
_exptl_crystal_density_method 'not measured'
_exptl_crystal_description plate
_exptl_crystal_F_000 834
_exptl_crystal_size_max 0.24
_exptl_crystal_size_mid 0.15
_exptl_crystal_size_min 0.03
_refine_diff_density_max 0.734
_refine_diff_density_min -1.222
_refine_diff_density_rms 0.109
_refine_ls_extinction_method none
_refine_ls_goodness_of_fit_ref 1.227
_refine_ls_hydrogen_treatment constr
_refine_ls_matrix_type full
_refine_ls_number_parameters 516
_refine_ls_number_reflns 9445
_refine_ls_number_restraints 0
_refine_ls_restrained_S_all 1.227
_refine_ls_R_factor_all 0.1929
_refine_ls_R_factor_gt 0.1352
_refine_ls_shift/su_max 0.000
_refine_ls_shift/su_mean 0.000
_refine_ls_structure_factor_coef Fsqd
_refine_ls_weighting_details 'calc w=1/[\s^2^(Fo^2^)+(0.0130P)^2^+7.9395P] where P=(Fo^2^+2Fc^2^)/3'
_refine_ls_weighting_scheme calc
_refine_ls_wR_factor_gt 0.2573
_refine_ls_wR_factor_ref 0.2813
_reflns_number_gt 5707
_reflns_number_total 9445
_reflns_threshold_expression >2sigma(I)
_cod_data_source_file c1dt11293g.txt
_cod_data_source_block p-1
_cod_depositor_comments
;
The following automatic conversions were performed:

'_symmetry_cell_setting' value 'Triclinic' changed to 'triclinic'
according to /home/saulius/struct/CIF-dictionaries/cif_core.dic
dictionary named 'cif_core.dic' version 2.4.1 from
2010-06-29.

'_exptl_absorpt_correction_type' value 'MULTI-SCAN'
changed to 'multi-scan' according to
/home/saulius/struct/CIF-dictionaries/cif_core.dic dictionary named
'cif_core.dic' version 2.4.1 from 2010-06-29.

Automatic conversion script
Id: cif_fix_values 1715 2011-07-08 13:25:40Z adriana 
;
_cod_original_sg_symbol_H-M P-1
_cod_database_code 7017637

loop_
_symmetry_equiv_pos_as_xyz
'x, y, z'
'-x, -y, -z'

loop_
_atom_site_label
_atom_site_type_symbol
_atom_site_fract_x
_atom_site_fract_y
_atom_site_fract_z
_atom_site_U_iso_or_equiv
_atom_site_adp_type
_atom_site_occupancy
_atom_site_symmetry_multiplicity
_atom_site_calc_flag
_atom_site_refinement_flags
Fe1 Fe 0.75815(10) 0.70130(7) 0.73534(6) 0.0380(3) Uani 1 1 d .
C1 C 0.7981(9) 0.6541(5) 0.8651(4) 0.0520(17) Uani 1 1 d .
C2 C 0.8978(7) 0.5949(5) 0.7204(4) 0.0411(14) Uani 1 1 d .
C3 C 0.6222(9) 0.8035(5) 0.7608(5) 0.0544(18) Uani 1 1 d .
C4 C 0.5182(8) 0.5730(5) 0.8438(4) 0.0469(16) Uani 1 1 d .
H4 H 0.5605 0.5592 0.8978 0.056 Uiso 1 1 calc R
C5 C 0.3905(8) 0.5306(5) 0.8511(5) 0.0537(18) Uani 1 1 d .
H5 H 0.3506 0.4889 0.9089 0.064 Uiso 1 1 calc R
C6 C 0.3244(8) 0.5501(5) 0.7737(5) 0.0525(17) Uani 1 1 d .
H6 H 0.2387 0.5227 0.7780 0.063 Uiso 1 1 calc R
C7 C 0.3883(7) 0.6127(5) 0.6870(4) 0.0447(15) Uani 1 1 d .
C8 C 0.3279(8) 0.6387(6) 0.6015(5) 0.0592(19) Uani 1 1 d .
H8 H 0.2415 0.6146 0.6008 0.071 Uiso 1 1 calc R
C9 C 0.3986(9) 0.6994(6) 0.5207(5) 0.061(2) Uani 1 1 d .
H9 H 0.3584 0.7157 0.4654 0.073 Uiso 1 1 calc R
C10 C 0.5286(8) 0.7382(5) 0.5171(4) 0.0487(16) Uani 1 1 d .
H10 H 0.5740 0.7788 0.4604 0.058 Uiso 1 1 calc R
C11 C 0.5890(7) 0.7154(4) 0.5988(4) 0.0383(13) Uani 1 1 d .
C12 C 0.5170(7) 0.6523(4) 0.6836(4) 0.0387(13) Uani 1 1 d .
C13 C 0.8131(7) 0.8003(5) 0.5429(4) 0.0432(15) Uani 1 1 d .
C14 C 0.9372(7) 0.8205(4) 0.5819(4) 0.0397(14) Uani 1 1 d .
C15 C 1.0591(7) 0.8731(4) 0.5284(4) 0.0418(14) Uani 1 1 d .
C16 C 1.0800(9) 0.9155(5) 0.4291(5) 0.0529(17) Uani 1 1 d .
H16 H 1.0114 0.9098 0.3952 0.063 Uiso 1 1 calc R
C17 C 1.2012(10) 0.9645(6) 0.3840(5) 0.065(2) Uani 1 1 d .
H17 H 1.2146 0.9914 0.3192 0.078 Uiso 1 1 calc R
C18 C 1.3064(9) 0.9754(6) 0.4328(6) 0.069(2) Uani 1 1 d .
H18 H 1.3873 1.0099 0.4003 0.083 Uiso 1 1 calc R
C19 C 1.2899(9) 0.9356(6) 0.5275(6) 0.066(2) Uani 1 1 d .
H19 H 1.3601 0.9423 0.5598 0.079 Uiso 1 1 calc R
C20 C 1.1657(8) 0.8839(5) 0.5772(5) 0.0496(16) Uani 1 1 d .
C21 C 1.1456(9) 0.8416(6) 0.6759(5) 0.0596(19) Uani 1 1 d .
H21 H 1.2143 0.8477 0.7096 0.072 Uiso 1 1 calc R
C22 C 1.0265(9) 0.7924(5) 0.7208(5) 0.0555(18) Uani 1 1 d .
H22 H 1.0146 0.7656 0.7857 0.067 Uiso 1 1 calc R
N1 N 0.8184(9) 0.6260(6) 0.9415(4) 0.082(2) Uani 1 1 d .
N2 N 0.9767(7) 0.5355(5) 0.7061(4) 0.0605(16) Uani 1 1 d .
N3 N 0.5382(9) 0.8615(5) 0.7744(5) 0.085(2) Uani 1 1 d .
N4 N 0.5818(6) 0.6319(4) 0.7638(3) 0.0388(11) Uani 1 1 d .
N5 N 0.7147(6) 0.7468(4) 0.6112(3) 0.0388(11) Uani 1 1 d .
N6 N 0.9236(6) 0.7804(4) 0.6757(3) 0.0413(12) Uani 1 1 d .
O1 O 0.8058(6) 0.8301(4) 0.4581(3) 0.0671(15) Uani 1 1 d .
P1 P 0.66947(19) 0.24649(13) 0.82090(12) 0.0449(4) Uani 1 1 d .
C23 C 0.7479(7) 0.3188(5) 0.7051(4) 0.0457(15) Uani 1 1 d .
C24 C 0.8743(8) 0.2872(6) 0.6568(5) 0.0561(18) Uani 1 1 d .
H24 H 0.9239 0.2266 0.6838 0.067 Uiso 1 1 calc R
C25 C 0.9261(9) 0.3478(7) 0.5667(6) 0.066(2) Uani 1 1 d .
H25 H 1.0100 0.3268 0.5334 0.079 Uiso 1 1 calc R
C26 C 0.8562(11) 0.4365(7) 0.5272(5) 0.069(2) Uani 1 1 d .
H26 H 0.8926 0.4759 0.4673 0.083 Uiso 1 1 calc R
C27 C 0.7318(11) 0.4688(6) 0.5751(5) 0.070(2) Uani 1 1 d .
H27 H 0.6844 0.5299 0.5479 0.083 Uiso 1 1 calc R
C28 C 0.6775(9) 0.4105(6) 0.6634(5) 0.060(2) Uani 1 1 d .
H28 H 0.5931 0.4324 0.6956 0.072 Uiso 1 1 calc R
C29 C 0.7223(7) 0.2819(5) 0.9047(4) 0.0462(15) Uani 1 1 d .
C30 C 0.7774(8) 0.3667(5) 0.8780(5) 0.0497(16) Uani 1 1 d .
H30 H 0.7837 0.4081 0.8157 0.060 Uiso 1 1 calc R
C31 C 0.8237(8) 0.3912(5) 0.9425(5) 0.0562(18) Uani 1 1 d .
H31 H 0.8615 0.4486 0.9239 0.067 Uiso 1 1 calc R
C32 C 0.8133(9) 0.3297(6) 1.0348(5) 0.062(2) Uani 1 1 d .
H32 H 0.8444 0.3455 1.0788 0.074 Uiso 1 1 calc R
C33 C 0.7579(11) 0.2462(8) 1.0618(5) 0.083(3) Uani 1 1 d .
H33 H 0.7507 0.2056 1.1244 0.099 Uiso 1 1 calc R
C34 C 0.7115(10) 0.2199(7) 0.9975(5) 0.072(2) Uani 1 1 d .
H34 H 0.6742 0.1623 1.0164 0.087 Uiso 1 1 calc R
C35 C 0.4688(7) 0.2661(5) 0.8185(5) 0.0494(16) Uani 1 1 d .
C36 C 0.4131(9) 0.2668(7) 0.7416(6) 0.072(2) Uani 1 1 d .
H36 H 0.4796 0.2515 0.6961 0.086 Uiso 1 1 calc R
C37 C 0.2624(10) 0.2895(7) 0.7326(6) 0.077(3) Uani 1 1 d .
H37 H 0.2269 0.2915 0.6803 0.093 Uiso 1 1 calc R
C38 C 0.1623(9) 0.3096(6) 0.8009(7) 0.073(2) Uani 1 1 d .
H38 H 0.0595 0.3252 0.7947 0.087 Uiso 1 1 calc R
C39 C 0.2154(9) 0.3064(6) 0.8782(6) 0.066(2) Uani 1 1 d .
H39 H 0.1474 0.3189 0.9246 0.079 Uiso 1 1 calc R
C40 C 0.3681(8) 0.2851(5) 0.8880(5) 0.0549(18) Uani 1 1 d .
H40 H 0.4029 0.2834 0.9404 0.066 Uiso 1 1 calc R
C41 C 0.7380(8) 0.1236(5) 0.8524(5) 0.0536(17) Uani 1 1 d .
C42 C 0.8874(10) 0.0926(7) 0.8663(7) 0.079(3) Uani 1 1 d .
H42 H 0.9530 0.1359 0.8575 0.095 Uiso 1 1 calc R
C43 C 0.9415(12) -0.0029(7) 0.8934(7) 0.093(3) Uani 1 1 d .
H43 H 1.0425 -0.0235 0.9032 0.112 Uiso 1 1 calc R
C44 C 0.8452(14) -0.0656(7) 0.9056(7) 0.091(3) Uani 1 1 d .
H44 H 0.8809 -0.1294 0.9232 0.109 Uiso 1 1 calc R
C45 C 0.6964(13) -0.0361(7) 0.8922(6) 0.084(3) Uani 1 1 d .
H45 H 0.6315 -0.0797 0.9012 0.101 Uiso 1 1 calc R
C46 C 0.6424(10) 0.0585(6) 0.8654(5) 0.065(2) Uani 1 1 d .
H46 H 0.5411 0.0784 0.8561 0.078 Uiso 1 1 calc R
C47 C 0.7111(16) 0.9488(8) 0.2627(7) 0.115(4) Uani 1 1 d .
H47A H 0.7523 0.9831 0.2894 0.173 Uiso 1 1 calc R
H47B H 0.7857 0.8989 0.2565 0.173 Uiso 1 1 calc R
H47C H 0.6229 0.9225 0.3026 0.173 Uiso 1 1 calc R
O2 O 0.6723(10) 1.0077(6) 0.1782(5) 0.116(3) Uani 1 1 d .
H2 H 0.6156 1.0533 0.1827 0.173 Uiso 1 1 calc R

loop_
_atom_site_aniso_label
_atom_site_aniso_U_11
_atom_site_aniso_U_22
_atom_site_aniso_U_33
_atom_site_aniso_U_23
_atom_site_aniso_U_13
_atom_site_aniso_U_12
Fe1 0.0452(5) 0.0409(5) 0.0277(4) -0.0115(4) -0.0039(3) -0.0098(4)
C1 0.067(4) 0.058(5) 0.035(3) -0.014(3) -0.005(3) -0.029(4)
C2 0.039(3) 0.043(4) 0.031(3) -0.002(3) -0.008(2) -0.007(3)
C3 0.070(5) 0.045(4) 0.048(4) -0.020(3) 0.010(3) -0.021(4)
C4 0.050(4) 0.046(4) 0.039(3) -0.012(3) -0.001(3) -0.008(3)
C5 0.056(4) 0.053(4) 0.048(4) -0.016(3) 0.007(3) -0.019(3)
C6 0.046(4) 0.054(5) 0.062(4) -0.026(4) 0.002(3) -0.015(3)
C7 0.044(3) 0.045(4) 0.050(4) -0.023(3) -0.004(3) -0.005(3)
C8 0.046(4) 0.080(6) 0.064(5) -0.037(4) -0.009(3) -0.013(4)
C9 0.057(4) 0.082(6) 0.052(4) -0.031(4) -0.014(3) -0.013(4)
C10 0.051(4) 0.052(4) 0.041(3) -0.016(3) -0.009(3) -0.003(3)
C11 0.041(3) 0.039(4) 0.036(3) -0.018(3) -0.009(3) 0.002(3)
C12 0.039(3) 0.039(4) 0.042(3) -0.020(3) -0.004(3) -0.005(3)
C13 0.050(4) 0.043(4) 0.034(3) -0.013(3) -0.004(3) -0.007(3)
C14 0.045(3) 0.034(3) 0.034(3) -0.008(3) -0.004(3) -0.002(3)
C15 0.048(3) 0.030(3) 0.042(3) -0.011(3) 0.001(3) -0.004(3)
C16 0.064(4) 0.044(4) 0.042(3) -0.011(3) 0.005(3) -0.011(3)
C17 0.075(5) 0.055(5) 0.048(4) -0.010(4) 0.015(4) -0.013(4)
C18 0.061(5) 0.058(5) 0.071(5) -0.013(4) 0.018(4) -0.023(4)
C19 0.059(5) 0.064(5) 0.071(5) -0.024(4) 0.004(4) -0.021(4)
C20 0.048(4) 0.045(4) 0.052(4) -0.016(3) 0.000(3) -0.012(3)
C21 0.064(5) 0.067(5) 0.053(4) -0.019(4) -0.011(4) -0.027(4)
C22 0.065(5) 0.060(5) 0.040(3) -0.014(3) -0.006(3) -0.017(4)
N1 0.105(6) 0.107(6) 0.040(3) -0.021(4) -0.015(4) -0.038(5)
N2 0.056(4) 0.049(4) 0.062(4) -0.014(3) 0.001(3) 0.001(3)
N3 0.093(6) 0.061(5) 0.090(5) -0.035(4) 0.029(4) -0.012(4)
N4 0.040(3) 0.043(3) 0.038(3) -0.019(2) -0.004(2) -0.008(2)
N5 0.045(3) 0.041(3) 0.029(2) -0.012(2) -0.003(2) -0.010(2)
N6 0.049(3) 0.041(3) 0.035(3) -0.014(2) -0.006(2) -0.011(2)
O1 0.078(4) 0.085(4) 0.031(2) -0.007(2) -0.006(2) -0.030(3)
P1 0.0403(9) 0.0477(11) 0.0447(9) -0.0167(8) -0.0050(7) -0.0039(8)
C23 0.043(3) 0.052(4) 0.044(3) -0.022(3) -0.005(3) -0.002(3)
C24 0.047(4) 0.069(5) 0.061(4) -0.037(4) -0.006(3) -0.001(4)
C25 0.057(5) 0.099(7) 0.061(5) -0.050(5) 0.010(4) -0.026(5)
C26 0.087(6) 0.089(7) 0.045(4) -0.031(4) 0.005(4) -0.045(5)
C27 0.093(6) 0.060(5) 0.049(4) -0.013(4) -0.006(4) -0.018(5)
C28 0.071(5) 0.055(5) 0.046(4) -0.019(4) 0.001(3) 0.001(4)
C29 0.043(3) 0.055(4) 0.037(3) -0.016(3) -0.005(3) -0.005(3)
C30 0.055(4) 0.048(4) 0.042(3) -0.016(3) -0.003(3) -0.004(3)
C31 0.060(4) 0.048(5) 0.063(4) -0.025(4) -0.014(4) 0.001(4)
C32 0.056(4) 0.080(6) 0.060(5) -0.039(5) -0.017(4) 0.000(4)
C33 0.099(7) 0.106(8) 0.039(4) -0.014(5) -0.013(4) -0.032(6)
C34 0.089(6) 0.072(6) 0.050(4) -0.005(4) -0.013(4) -0.035(5)
C35 0.040(3) 0.052(4) 0.052(4) -0.017(3) 0.000(3) -0.005(3)
C36 0.045(4) 0.114(8) 0.067(5) -0.048(5) -0.008(4) -0.001(4)
C37 0.057(5) 0.105(8) 0.078(6) -0.041(6) -0.018(4) -0.006(5)
C38 0.040(4) 0.079(6) 0.103(7) -0.040(5) -0.010(4) -0.004(4)
C39 0.046(4) 0.073(6) 0.078(5) -0.037(5) 0.008(4) -0.005(4)
C40 0.049(4) 0.059(5) 0.058(4) -0.027(4) 0.001(3) -0.008(3)
C41 0.054(4) 0.049(4) 0.051(4) -0.012(3) -0.010(3) -0.001(3)
C42 0.062(5) 0.060(6) 0.103(7) -0.018(5) -0.020(5) 0.000(4)
C43 0.082(7) 0.065(7) 0.110(8) -0.017(6) -0.024(6) 0.018(6)
C44 0.114(9) 0.053(6) 0.087(7) -0.018(5) -0.014(6) 0.010(6)
C45 0.109(8) 0.056(6) 0.083(6) -0.021(5) -0.009(6) -0.021(6)
C46 0.070(5) 0.058(5) 0.064(5) -0.019(4) -0.012(4) -0.010(4)
C47 0.163(12) 0.073(8) 0.081(7) -0.008(6) -0.030(7) 0.016(8)
O2 0.119(6) 0.116(7) 0.087(5) -0.035(5) -0.009(4) 0.033(5)

loop_
_atom_type_symbol
_atom_type_description
_atom_type_scat_dispersion_real
_atom_type_scat_dispersion_imag
_atom_type_scat_source
C C 0.0033 0.0016 'International Tables Vol C Tables 4.2.6.8 and 6.1.1.4'
H H 0.0000 0.0000 'International Tables Vol C Tables 4.2.6.8 and 6.1.1.4'
N N 0.0061 0.0033 'International Tables Vol C Tables 4.2.6.8 and 6.1.1.4'
O O 0.0106 0.0060 'International Tables Vol C Tables 4.2.6.8 and 6.1.1.4'
P P 0.1023 0.0942 'International Tables Vol C Tables 4.2.6.8 and 6.1.1.4'
Fe Fe 0.3463 0.8444 'International Tables Vol C Tables 4.2.6.8 and 6.1.1.4'

loop_
_geom_angle_atom_site_label_1
_geom_angle_atom_site_label_2
_geom_angle_atom_site_label_3
_geom_angle
N5 Fe1 C1 178.7(3)
N5 Fe1 N6 82.2(2)
C1 Fe1 N6 98.9(2)
N5 Fe1 C3 93.1(3)
C1 Fe1 C3 86.1(3)
N6 Fe1 C3 92.5(3)
N5 Fe1 C2 91.5(2)
C1 Fe1 C2 89.3(3)
N6 Fe1 C2 88.2(2)
C3 Fe1 C2 175.4(3)
N5 Fe1 N4 83.9(2)
C1 Fe1 N4 95.0(2)
N6 Fe1 N4 166.1(2)
C3 Fe1 N4 88.8(3)
C2 Fe1 N4 91.6(2)
N1 C1 Fe1 178.5(7)
N2 C2 Fe1 175.7(6)
N3 C3 Fe1 176.9(8)
N4 C4 C5 123.2(6)
C6 C5 C4 120.0(6)
C5 C6 C7 118.7(6)
C12 C7 C6 118.9(6)
C12 C7 C8 117.6(6)
C6 C7 C8 123.5(7)
C9 C8 C7 119.2(7)
C8 C9 C10 123.1(7)
C11 C10 C9 119.2(6)
C10 C11 N5 128.6(6)
C10 C11 C12 118.5(6)
N5 C11 C12 112.9(5)
N4 C12 C7 121.4(6)
N4 C12 C11 116.3(5)
C7 C12 C11 122.3(6)
O1 C13 N5 125.5(6)
O1 C13 C14 122.6(6)
N5 C13 C14 111.8(5)
N6 C14 C15 121.9(6)
N6 C14 C13 112.5(5)
C15 C14 C13 125.6(5)
C20 C15 C14 117.7(6)
C20 C15 C16 118.2(6)
C14 C15 C16 124.1(6)
C17 C16 C15 119.7(7)
C16 C17 C18 121.8(7)
C19 C18 C17 119.9(7)
C18 C19 C20 120.1(8)
C15 C20 C21 118.5(6)
C15 C20 C19 120.2(6)
C21 C20 C19 121.3(7)
C22 C21 C20 119.7(7)
C21 C22 N6 122.9(6)
C4 N4 C12 117.9(5)
C4 N4 Fe1 131.0(5)
C12 N4 Fe1 111.1(4)
C13 N5 C11 126.2(5)
C13 N5 Fe1 117.8(4)
C11 N5 Fe1 115.7(4)
C14 N6 C22 119.3(5)
C14 N6 Fe1 115.3(4)
C22 N6 Fe1 125.3(4)
C35 P1 C41 111.0(3)
C35 P1 C29 111.8(3)
C41 P1 C29 107.1(3)
C35 P1 C23 105.0(3)
C41 P1 C23 112.4(3)
C29 P1 C23 109.7(3)
C24 C23 C28 119.3(7)
C24 C23 P1 122.8(6)
C28 C23 P1 117.9(5)
C23 C24 C25 118.9(8)
C26 C25 C24 121.1(7)
C25 C26 C27 120.4(7)
C28 C27 C26 119.8(9)
C27 C28 C23 120.6(7)
C30 C29 C34 120.1(7)
C30 C29 P1 121.4(5)
C34 C29 P1 118.5(6)
C29 C30 C31 120.8(6)
C32 C31 C30 119.3(7)
C33 C32 C31 120.2(7)
C32 C33 C34 121.3(8)
C29 C34 C33 118.3(8)
C40 C35 C36 119.4(7)
C40 C35 P1 122.1(6)
C36 C35 P1 118.4(5)
C37 C36 C35 120.6(7)
C36 C37 C38 120.1(8)
C39 C38 C37 119.7(7)
C38 C39 C40 121.2(7)
C39 C40 C35 119.0(7)
C42 C41 C46 118.9(8)
C42 C41 P1 120.0(6)
C46 C41 P1 121.2(6)
C41 C42 C43 120.7(9)
C44 C43 C42 119.3(10)
C43 C44 C45 120.8(10)
C44 C45 C46 120.1(10)
C45 C46 C41 120.2(9)

loop_
_geom_bond_atom_site_label_1
_geom_bond_atom_site_label_2
_geom_bond_distance
Fe1 N5 1.888(5)
Fe1 C1 1.958(7)
Fe1 N6 1.960(5)
Fe1 C3 1.965(8)
Fe1 C2 1.968(7)
Fe1 N4 1.969(5)
C1 N1 1.145(8)
C2 N2 1.138(8)
C3 N3 1.139(9)
C4 N4 1.321(8)
C4 C5 1.396(10)
C5 C6 1.361(10)
C6 C7 1.408(9)
C7 C12 1.396(9)
C7 C8 1.429(9)
C8 C9 1.366(11)
C9 C10 1.398(10)
C10 C11 1.384(8)
C11 N5 1.391(8)
C11 C12 1.421(8)
C12 N4 1.392(8)
C13 O1 1.238(7)
C13 N5 1.352(8)
C13 C14 1.512(9)
C14 N6 1.346(7)
C14 C15 1.419(8)
C15 C20 1.412(10)
C15 C16 1.425(9)
C16 C17 1.364(10)
C17 C18 1.404(12)
C18 C19 1.358(11)
C19 C20 1.418(10)
C20 C21 1.416(10)
C21 C22 1.350(10)
C22 N6 1.354(9)
P1 C35 1.788(7)
P1 C41 1.795(8)
P1 C29 1.798(7)
P1 C23 1.803(7)
C23 C24 1.385(9)
C23 C28 1.394(10)
C24 C25 1.398(11)
C25 C26 1.353(13)
C26 C27 1.374(12)
C27 C28 1.373(10)
C29 C30 1.373(10)
C29 C34 1.385(10)
C30 C31 1.380(10)
C31 C32 1.378(10)
C32 C33 1.354(12)
C33 C34 1.397(12)
C35 C40 1.389(9)
C35 C36 1.398(10)
C36 C37 1.363(11)
C37 C38 1.379(11)
C38 C39 1.376(12)
C39 C40 1.382(10)
C41 C42 1.375(11)
C41 C46 1.381(11)
C42 C43 1.393(13)
C43 C44 1.360(15)
C44 C45 1.365(14)
C45 C46 1.380(12)
C47 O2 1.344(11)
